data_7056949
loop_
_publ_author_name
'Kole\<sa Dobravc, Tanja'
'Maejima, Keiichi'
'Yoshikawa, Yutaka'
'Meden, Anton'
'Yasui, Hiroyuki'
'Perdih, Franc'

_publ_section_title
;
 Bis(picolinato) complexes of vanadium and zinc as potential antidiabetic
 agents: synthesis, structural elucidation and in vitro insulin-mimetic
 activity study
;
_journal_name_full 'New Journal of Chemistry'
_journal_paper_doi 10.1039/C7NJ04189F
_journal_year 2018
_chemical_formula_moiety 'C26 H24 F4 N6 O4 Zn, 2/3(H2 O)'
_chemical_formula_sum 'C26 H25.33333 F4 N6 O4.66667 Zn'
_chemical_formula_weight 637.89
_space_group_crystal_system orthorhombic
_space_group_IT_number 61
_space_group_name_Hall '-P 2ac 2ab'
_space_group_name_H-M_alt 'P b c a'
_symmetry_space_group_name_Hall '-P 2ac 2ab'
_symmetry_space_group_name_H-M 'P b c a'
_atom_sites_solution_hydrogens geom
_audit_creation_method SHELXL-2014/7
_audit_update_record
;
2017-09-12 deposited with the CCDC.
2018-01-24 downloaded from the CCDC.
;
_cell_angle_alpha 90
_cell_angle_beta 90
_cell_angle_gamma 90
_cell_formula_units_Z 24
_cell_length_a 26.2936(3)
_cell_length_b 24.3520(3)
_cell_length_c 26.5498(3)
_cell_measurement_reflns_used 14018
_cell_measurement_temperature 293(2)
_cell_measurement_theta_max 23.82
_cell_measurement_theta_min 0.41
_cell_volume 16999.9(3)
_computing_cell_refinement 'DENZO-SMN (Otwinowski & Minor, 1997)'
_computing_data_collection 'KappaCCD Reference Manual (Nonius, 1998)'
_computing_data_reduction 'DENZO-SMN (Otwinowski & Minor, 1997)'
_computing_molecular_graphics 'ORTEP-3 for Windows version 2.02 (Farrugia, 2008)'
_computing_publication_material 'WinGX publication routines (Farrugia, 1999)'
_computing_structure_refinement 'SHELXL-97 (Sheldrick, 2008)'
_computing_structure_solution 'SIR97 (Altomare et al., 1999)'
_diffrn_ambient_temperature 293(2)
_diffrn_detector_area_resol_mean 0.055
_diffrn_measured_fraction_theta_full 0.997
_diffrn_measured_fraction_theta_max 0.997
_diffrn_measurement_device_type
;
Nonius KappaCCD area-detector diffractometer
;
_diffrn_measurement_method '\w scans'
_diffrn_radiation_monochromator graphite
_diffrn_radiation_source 'fine-focus sealed tube'
_diffrn_radiation_type MoK\a
_diffrn_radiation_wavelength 0.71073
_diffrn_reflns_av_R_equivalents 0.0314
_diffrn_reflns_av_unetI/netI 0.0401
_diffrn_reflns_Laue_measured_fraction_full 0.997
_diffrn_reflns_Laue_measured_fraction_max 0.997
_diffrn_reflns_limit_h_max 29
_diffrn_reflns_limit_h_min -29
_diffrn_reflns_limit_k_max 27
_diffrn_reflns_limit_k_min -27
_diffrn_reflns_limit_l_max 30
_diffrn_reflns_limit_l_min -30
_diffrn_reflns_number 25088
_diffrn_reflns_point_group_measured_fraction_full 0.997
_diffrn_reflns_point_group_measured_fraction_max 0.997
_diffrn_reflns_theta_full 23.818
_diffrn_reflns_theta_max 23.818
_diffrn_reflns_theta_min 1.718
_exptl_absorpt_coefficient_mu 0.939
_exptl_absorpt_correction_T_max 0.8957
_exptl_absorpt_correction_T_min 0.7532
_exptl_absorpt_correction_type multi-scan
_exptl_absorpt_process_details 'SCALEPACK (Otwinowski & Minor, 1997)'
_exptl_crystal_colour colorless
_exptl_crystal_density_diffrn 1.495
_exptl_crystal_description prism
_exptl_crystal_F_000 7840
_exptl_crystal_size_max 0.320
_exptl_crystal_size_mid 0.170
_exptl_crystal_size_min 0.120
_refine_diff_density_max 0.369
_refine_diff_density_min -0.379
_refine_diff_density_rms 0.045
_refine_ls_extinction_method none
_refine_ls_goodness_of_fit_ref 1.006
_refine_ls_hydrogen_treatment constr
_refine_ls_matrix_type full
_refine_ls_number_parameters 1138
_refine_ls_number_reflns 13040
_refine_ls_number_restraints 0
_refine_ls_restrained_S_all 1.006
_refine_ls_R_factor_all 0.0955
_refine_ls_R_factor_gt 0.0486
_refine_ls_shift/su_max 0.001
_refine_ls_shift/su_mean 0.000
_refine_ls_structure_factor_coef Fsqd
_refine_ls_weighting_details 'w=1/[\s^2^(Fo^2^)+(0.0682P)^2^+8.9265P] where P=(Fo^2^+2Fc^2^)/3'
_refine_ls_weighting_scheme calc
_refine_ls_wR_factor_gt 0.1178
_refine_ls_wR_factor_ref 0.1409
_reflns_Friedel_coverage 0.000
_reflns_number_gt 7984
_reflns_number_total 13040
_reflns_threshold_expression 'I > 2\s(I)'
_cod_data_source_file c7nj04189f2.cif
_cod_data_source_block 7
_cod_depositor_comments
;

2018-02-19
Z value and formula fixed to values more according to usual
chemical conventions.                 miguel
;
_cod_original_formula_sum 'C78 H76 F12 N18 O14 Zn3'
_cod_original_formula_weight 1913.67
_cod_original_formula_moiety '3(C26 H24 F4 N6 O4 Zn), 2(H2 O)'
_cod_original_formula_units_Z 8
_cod_database_code 7056949
_shelx_shelxl_version_number 2014/7
_shelx_space_group_comment
;
The symmetry employed for this shelxl refinement is uniquely defined
by the following loop, which should always be used as a source of
symmetry information in preference to the above space-group names.
They are only intended as comments.
;
_shelx_estimated_absorpt_t_min 0.753
_shelx_estimated_absorpt_t_max 0.896

loop_
_space_group_symop_operation_xyz
'x, y, z'
'-x+1/2, -y, z+1/2'
'x+1/2, -y+1/2, -z'
'-x, y+1/2, -z+1/2'
'-x, -y, -z'
'x-1/2, y, -z-1/2'
'-x-1/2, y-1/2, z'
'x, -y-1/2, z-1/2'

loop_
_atom_site_label
_atom_site_type_symbol
_atom_site_fract_x
_atom_site_fract_y
_atom_site_fract_z
_atom_site_U_iso_or_equiv
_atom_site_adp_type
_atom_site_occupancy
_atom_site_site_symmetry_order
_atom_site_calc_flag
_atom_site_refinement_flags_posn
_atom_site_refinement_flags_adp
Zn1 Zn 0.01568(2) 0.72596(2) 0.60807(2) 0.08256(19) Uani 1 1 d . .
Zn2 Zn 0.25578(2) 0.62955(2) 0.49669(2) 0.06646(16) Uani 1 1 d . .
Zn3 Zn 0.13906(2) 0.51391(2) 0.24927(2) 0.07710(17) Uani 1 1 d . .
F3 F -0.13210(11) 0.69011(13) 0.47493(15) 0.1235(11) Uani 1 1 d . .
F4 F -0.18496(12) 0.67513(13) 0.64275(16) 0.1416(13) Uani 1 1 d . .
F1 F -0.03311(12) 0.89169(13) 0.73167(14) 0.1294(11) Uani 1 1 d . .
F2 F -0.05877(16) 0.93924(15) 0.56391(16) 0.1517(13) Uani 1 1 d . .
F7 F 0.11828(10) 0.77550(12) 0.43539(11) 0.1035(9) Uani 1 1 d . .
F8 F 0.06285(11) 0.59431(14) 0.41887(14) 0.1349(12) Uani 1 1 d . .
F5 F 0.18502(13) 0.49219(13) 0.63701(11) 0.1185(10) Uani 1 1 d . .
F6 F 0.1999(2) 0.67277(16) 0.69463(13) 0.195(2) Uani 1 1 d . .
F9 F 0.26517(17) 0.43928(14) 0.38974(12) 0.1385(13) Uani 1 1 d . .
F10 F 0.09812(19) 0.46312(17) 0.44583(13) 0.1689(17) Uani 1 1 d . .
F11 F -0.00013(16) 0.35794(15) 0.21643(15) 0.1490(13) Uani 1 1 d . .
F12 F 0.16728(19) 0.29599(16) 0.19071(19) 0.192(2) Uani 1 1 d . .
N2 N -0.06311(14) 0.70030(14) 0.59047(18) 0.0820(10) Uani 1 1 d . .
N1 N -0.02158(12) 0.81256(16) 0.61930(16) 0.0790(10) Uani 1 1 d . .
N3 N 0.03797(15) 0.64427(17) 0.61006(15) 0.0889(11) Uani 1 1 d . .
N4 N 0.05318(16) 0.47194(19) 0.60896(16) 0.0992(12) Uani 1 1 d . .
N5 N 0.08723(12) 0.76185(15) 0.61281(13) 0.0742(9) Uani 1 1 d . .
N6 N 0.23402(15) 0.82569(18) 0.62390(16) 0.0971(12) Uani 1 1 d . .
N8 N 0.18089(12) 0.64866(14) 0.46158(12) 0.0668(9) Uani 1 1 d . .
N7 N 0.21815(14) 0.61581(16) 0.57246(13) 0.0775(10) Uani 1 1 d . .
N9 N 0.29040(12) 0.62518(13) 0.42413(13) 0.0678(9) Uani 1 1 d . .
N10 N 0.34402(14) 0.62291(16) 0.27623(15) 0.0837(10) Uani 1 1 d . .
N11 N 0.32649(13) 0.62823(14) 0.53356(14) 0.0734(9) Uani 1 1 d . .
N12 N 0.47510(14) 0.61737(15) 0.58834(15) 0.0853(11) Uani 1 1 d . .
N13 N 0.15316(19) 0.47907(15) 0.32425(15) 0.0882(11) Uani 1 1 d . .
N14 N 0.11929(18) 0.42788(17) 0.22399(14) 0.0862(11) Uani 1 1 d . .
N15 N 0.13999(13) 0.54055(14) 0.17441(12) 0.0679(9) Uani 1 1 d . .
N16 N 0.13519(17) 0.58159(17) 0.02196(15) 0.0951(12) Uani 1 1 d . .
N17 N 0.14085(14) 0.59405(15) 0.28043(13) 0.0735(9) Uani 1 1 d . .
N18 N 0.15121(16) 0.76219(18) 0.31202(16) 0.0953(12) Uani 1 1 d . .
O3 O 0.01125(11) 0.73208(13) 0.52998(11) 0.0857(9) Uani 1 1 d . .
O4 O -0.03112(12) 0.70521(14) 0.46167(14) 0.0970(10) Uani 1 1 d . .
O1 O -0.00078(12) 0.73117(14) 0.68363(12) 0.0896(9) Uani 1 1 d . .
O2 O -0.01525(13) 0.78485(16) 0.75037(14) 0.1048(11) Uani 1 1 d . .
O7 O 0.25225(10) 0.71439(11) 0.49760(10) 0.0715(7) Uani 1 1 d . .
O8 O 0.21898(11) 0.78683(12) 0.45893(11) 0.0797(8) Uani 1 1 d . .
O5 O 0.23729(11) 0.54729(11) 0.49741(10) 0.0702(7) Uani 1 1 d . .
O6 O 0.20047(13) 0.47777(13) 0.53740(11) 0.0911(9) Uani 1 1 d . .
O9 O 0.21630(12) 0.49379(13) 0.24881(12) 0.0876(9) Uani 1 1 d . .
O10 O 0.27953(16) 0.45041(15) 0.28863(13) 0.1083(11) Uani 1 1 d . .
O11 O 0.06080(12) 0.50982(14) 0.25518(11) 0.0883(9) Uani 1 1 d . .
O12 O -0.00997(15) 0.46808(16) 0.22759(14) 0.1115(11) Uani 1 1 d . .
C7 C -0.02720(18) 0.71308(18) 0.5072(2) 0.0783(12) Uani 1 1 d . .
C8 C -0.07215(17) 0.70023(16) 0.5410(2) 0.0795(13) Uani 1 1 d . .
C9 C -0.1214(2) 0.69091(18) 0.5247(3) 0.0925(15) Uani 1 1 d . .
C10 C -0.1609(2) 0.6831(2) 0.5571(3) 0.1064(19) Uani 1 1 d . .
H10 H -0.1941 0.6781 0.5459 0.128 Uiso 1 1 calc R U
C11 C -0.1487(2) 0.68310(19) 0.6064(3) 0.1013(18) Uani 1 1 d . .
C12 C -0.09931(19) 0.69096(18) 0.6238(2) 0.0947(15) Uani 1 1 d . .
H12 H -0.0920 0.6897 0.6581 0.114 Uiso 1 1 calc R U
C1 C -0.01166(16) 0.7771(2) 0.7042(2) 0.0848(14) Uani 1 1 d . .
C2 C -0.02234(15) 0.8251(2) 0.6685(2) 0.0765(12) Uani 1 1 d . .
C3 C -0.03375(18) 0.8782(3) 0.6816(2) 0.0920(15) Uani 1 1 d . .
C4 C -0.04647(19) 0.9184(2) 0.6488(3) 0.0970(16) Uani 1 1 d . .
H4 H -0.0543 0.9540 0.6588 0.116 Uiso 1 1 calc R U
C5 C -0.0468(2) 0.9018(2) 0.5998(3) 0.1004(16) Uani 1 1 d . .
C6 C -0.03394(18) 0.8496(2) 0.5850(2) 0.0913(14) Uani 1 1 d . .
H6 H -0.0340 0.8403 0.5510 0.110 Uiso 1 1 calc R U
C13 C 0.03217(19) 0.6127(2) 0.6510(2) 0.0957(15) Uani 1 1 d . .
H13 H 0.0243 0.6304 0.6810 0.115 Uiso 1 1 calc R U
C14 C 0.03668(18) 0.5568(2) 0.65267(18) 0.0891(14) Uani 1 1 d . .
H14 H 0.0308 0.5384 0.6828 0.107 Uiso 1 1 calc R U
C15 C 0.05004(18) 0.5271(2) 0.60954(19) 0.0854(13) Uani 1 1 d . .
C16 C 0.0590(2) 0.5597(2) 0.56681(19) 0.1007(16) Uani 1 1 d . .
H16 H 0.0692 0.5436 0.5367 0.121 Uiso 1 1 calc R U
C17 C 0.0527(2) 0.6155(2) 0.5697(2) 0.1014(16) Uani 1 1 d . .
H17 H 0.0592 0.6354 0.5405 0.122 Uiso 1 1 calc R U
C18 C 0.0409(2) 0.4389(2) 0.6529(2) 0.122(2) Uani 1 1 d . .
H18A H 0.0648 0.4466 0.6793 0.183 Uiso 1 1 calc R U
H18B H 0.0427 0.4007 0.6442 0.183 Uiso 1 1 calc R U
H18C H 0.0072 0.4476 0.6642 0.183 Uiso 1 1 calc R U
C19 C 0.0676(3) 0.4414(2) 0.5635(2) 0.134(2) Uani 1 1 d . .
H19A H 0.0407 0.4438 0.5391 0.202 Uiso 1 1 calc R U
H19B H 0.0734 0.4036 0.5720 0.202 Uiso 1 1 calc R U
H19C H 0.0981 0.4569 0.5496 0.202 Uiso 1 1 calc R U
C20 C 0.10900(17) 0.7744(2) 0.65697(17) 0.0869(14) Uani 1 1 d . .
H20 H 0.0903 0.7677 0.6860 0.104 Uiso 1 1 calc R U
C21 C 0.15638(18) 0.7961(2) 0.66275(17) 0.0861(13) Uani 1 1 d . .
H21 H 0.1686 0.8046 0.6947 0.103 Uiso 1 1 calc R U
C22 C 0.18663(16) 0.80572(18) 0.62018(17) 0.0739(12) Uani 1 1 d . .
C23 C 0.16377(17) 0.79326(17) 0.57422(17) 0.0757(12) Uani 1 1 d . .
H23 H 0.1815 0.7995 0.5444 0.091 Uiso 1 1 calc R U
C24 C 0.11562(17) 0.77201(18) 0.57226(17) 0.0759(12) Uani 1 1 d . .
H24 H 0.1019 0.7642 0.5408 0.091 Uiso 1 1 calc R U
C25 C 0.2546(2) 0.8420(3) 0.6727(2) 0.136(2) Uani 1 1 d . .
H25A H 0.2306 0.8654 0.6896 0.204 Uiso 1 1 calc R U
H25B H 0.2859 0.8616 0.6678 0.204 Uiso 1 1 calc R U
H25C H 0.2607 0.8100 0.6928 0.204 Uiso 1 1 calc R U
C26 C 0.26822(19) 0.8307(2) 0.5809(2) 0.1196(19) Uani 1 1 d . .
H26A H 0.3027 0.8253 0.5918 0.179 Uiso 1 1 calc R U
H26B H 0.2649 0.8666 0.5664 0.179 Uiso 1 1 calc R U
H26C H 0.2596 0.8035 0.5561 0.179 Uiso 1 1 calc R U
C33 C 0.21852(16) 0.73831(18) 0.47186(15) 0.0648(10) Uani 1 1 d . .
C34 C 0.17352(15) 0.70280(17) 0.45672(14) 0.0624(10) Uani 1 1 d . .
C35 C 0.12745(17) 0.7211(2) 0.43883(17) 0.0778(12) Uani 1 1 d . .
C36 C 0.08884(17) 0.6857(3) 0.42648(18) 0.0917(15) Uani 1 1 d . .
H36 H 0.0573 0.6982 0.4157 0.110 Uiso 1 1 calc R U
C37 C 0.09923(19) 0.6319(2) 0.43090(19) 0.0896(14) Uani 1 1 d . .
C38 C 0.14462(18) 0.6135(2) 0.44836(17) 0.0808(12) Uani 1 1 d . .
H38 H 0.1504 0.5760 0.4511 0.097 Uiso 1 1 calc R U
C27 C 0.21520(15) 0.52527(19) 0.53476(17) 0.0682(11) Uani 1 1 d . .
C28 C 0.20826(15) 0.56218(18) 0.58011(16) 0.0685(11) Uani 1 1 d . .
C29 C 0.19437(19) 0.5455(2) 0.62772(19) 0.0869(13) Uani 1 1 d . .
C30 C 0.1911(2) 0.5814(3) 0.6669(2) 0.1161(19) Uani 1 1 d . .
H30 H 0.1826 0.5698 0.6992 0.139 Uiso 1 1 calc R U
C31 C 0.2008(3) 0.6345(3) 0.6569(2) 0.121(2) Uani 1 1 d . .
C32 C 0.2146(2) 0.6517(2) 0.6096(2) 0.1057(17) Uani 1 1 d . .
H32 H 0.2215 0.6886 0.6037 0.127 Uiso 1 1 calc R U
C39 C 0.30858(16) 0.66971(18) 0.40075(19) 0.0791(12) Uani 1 1 d . .
H39 H 0.3086 0.7025 0.4187 0.095 Uiso 1 1 calc R U
C40 C 0.32687(15) 0.67084(18) 0.35339(19) 0.0749(12) Uani 1 1 d . .
H40 H 0.3388 0.7037 0.3399 0.090 Uiso 1 1 calc R U
C41 C 0.32806(15) 0.62333(18) 0.32449(17) 0.0685(11) Uani 1 1 d . .
C42 C 0.31149(16) 0.57575(17) 0.34971(18) 0.0742(12) Uani 1 1 d . .
H42 H 0.3129 0.5419 0.3335 0.089 Uiso 1 1 calc R U
C43 C 0.29351(16) 0.57895(17) 0.39756(17) 0.0705(11) Uani 1 1 d . .
H43 H 0.2826 0.5466 0.4128 0.085 Uiso 1 1 calc R U
C44 C 0.35967(19) 0.6736(2) 0.25166(19) 0.1050(17) Uani 1 1 d . .
H44A H 0.3321 0.6995 0.2524 0.157 Uiso 1 1 calc R U
H44B H 0.3688 0.6661 0.2173 0.157 Uiso 1 1 calc R U
H44C H 0.3885 0.6888 0.2690 0.157 Uiso 1 1 calc R U
C45 C 0.3435(2) 0.5727(2) 0.24686(19) 0.1076(17) Uani 1 1 d . .
H45A H 0.3655 0.5461 0.2624 0.161 Uiso 1 1 calc R U
H45B H 0.3553 0.5802 0.2133 0.161 Uiso 1 1 calc R U
H45C H 0.3095 0.5584 0.2455 0.161 Uiso 1 1 calc R U
C46 C 0.34854(17) 0.58060(18) 0.54574(19) 0.0874(14) Uani 1 1 d . .
H46 H 0.3296 0.5487 0.5411 0.105 Uiso 1 1 calc R U
C47 C 0.39638(17) 0.57505(18) 0.56434(18) 0.0853(14) Uani 1 1 d . .
H47 H 0.4089 0.5404 0.5725 0.102 Uiso 1 1 calc R U
C48 C 0.42665(16) 0.62121(18) 0.57122(16) 0.0715(11) Uani 1 1 d . .
C49 C 0.40351(17) 0.67144(18) 0.55930(17) 0.0799(13) Uani 1 1 d . .
H49 H 0.4214 0.7040 0.5634 0.096 Uiso 1 1 calc R U
C50 C 0.35512(17) 0.67262(18) 0.54183(17) 0.0787(12) Uani 1 1 d . .
H50 H 0.3408 0.7068 0.5351 0.094 Uiso 1 1 calc R U
C51 C 0.49714(18) 0.5642(2) 0.59958(19) 0.0954(15) Uani 1 1 d . .
H51A H 0.4754 0.5447 0.6224 0.143 Uiso 1 1 calc R U
H51B H 0.5300 0.5691 0.6147 0.143 Uiso 1 1 calc R U
H51C H 0.5007 0.5435 0.5690 0.143 Uiso 1 1 calc R U
C52 C 0.50686(18) 0.6664(2) 0.5921(2) 0.0984(15) Uani 1 1 d . .
H52A H 0.5106 0.6827 0.5594 0.148 Uiso 1 1 calc R U
H52B H 0.5397 0.6565 0.6050 0.148 Uiso 1 1 calc R U
H52C H 0.4911 0.6923 0.6145 0.148 Uiso 1 1 calc R U
C53 C 0.2365(2) 0.46994(19) 0.28625(19) 0.0821(13) Uani 1 1 d . .
C54 C 0.2018(2) 0.46619(17) 0.33199(18) 0.0828(14) Uani 1 1 d . .
C55 C 0.2157(3) 0.4522(2) 0.3805(2) 0.1050(18) Uani 1 1 d . .
C56 C 0.1822(4) 0.4515(2) 0.4200(2) 0.121(2) Uani 1 1 d . .
H56 H 0.1926 0.4433 0.4526 0.146 Uiso 1 1 calc R U
C57 C 0.1339(4) 0.4632(2) 0.4092(2) 0.120(2) Uani 1 1 d . .
C58 C 0.1189(2) 0.4774(2) 0.3608(2) 0.1018(16) Uani 1 1 d . .
H58 H 0.0850 0.4856 0.3541 0.122 Uiso 1 1 calc R U
C59 C 0.0364(2) 0.4696(2) 0.23704(17) 0.0868(14) Uani 1 1 d . .
C60 C 0.0689(2) 0.4196(2) 0.22517(16) 0.0852(14) Uani 1 1 d . .
C61 C 0.0514(3) 0.3675(3) 0.2155(2) 0.1087(18) Uani 1 1 d . .
C62 C 0.0827(4) 0.3241(3) 0.2043(3) 0.136(3) Uani 1 1 d . .
H62 H 0.0705 0.2888 0.1984 0.163 Uiso 1 1 calc R U
C63 C 0.1333(3) 0.3367(3) 0.2025(3) 0.128(2) Uani 1 1 d . .
C64 C 0.1511(2) 0.3883(2) 0.2122(2) 0.1065(17) Uani 1 1 d . .
H64 H 0.1858 0.3954 0.2106 0.128 Uiso 1 1 calc R U
C65 C 0.09867(17) 0.56077(17) 0.15240(16) 0.0727(11) Uani 1 1 d . .
H65 H 0.0698 0.5652 0.1722 0.087 Uiso 1 1 calc R U
C66 C 0.09534(17) 0.57541(17) 0.10337(17) 0.0751(12) Uani 1 1 d . .
H66 H 0.0650 0.5892 0.0906 0.090 Uiso 1 1 calc R U
C67 C 0.13763(17) 0.56980(16) 0.07179(16) 0.0699(11) Uani 1 1 d . .
C68 C 0.18158(16) 0.55032(16) 0.09486(16) 0.0713(11) Uani 1 1 d . .
H68 H 0.2115 0.5469 0.0765 0.086 Uiso 1 1 calc R U
C69 C 0.18062(16) 0.53621(17) 0.14462(17) 0.0733(11) Uani 1 1 d . .
H69 H 0.2104 0.5226 0.1587 0.088 Uiso 1 1 calc R U
C70 C 0.0878(2) 0.6007(3) -0.0009(2) 0.134(2) Uani 1 1 d . .
H70A H 0.0616 0.5739 0.0046 0.201 Uiso 1 1 calc R U
H70B H 0.0928 0.6057 -0.0364 0.201 Uiso 1 1 calc R U
H70C H 0.0780 0.6349 0.0141 0.201 Uiso 1 1 calc R U
C71 C 0.1785(2) 0.5753(2) -0.01162(19) 0.118(2) Uani 1 1 d . .
H71A H 0.2085 0.5681 0.0078 0.177 Uiso 1 1 calc R U
H71B H 0.1831 0.6084 -0.0307 0.177 Uiso 1 1 calc R U
H71C H 0.1724 0.5451 -0.0342 0.177 Uiso 1 1 calc R U
C72 C 0.10015(16) 0.6280(2) 0.27928(16) 0.0751(12) Uani 1 1 d . .
H72 H 0.0689 0.6129 0.2706 0.090 Uiso 1 1 calc R U
C73 C 0.10163(16) 0.6823(2) 0.28990(16) 0.0774(12) Uani 1 1 d . .
H73 H 0.0719 0.7030 0.2882 0.093 Uiso 1 1 calc R U
C74 C 0.14758(17) 0.7080(2) 0.30351(15) 0.0738(12) Uani 1 1 d . .
C75 C 0.18894(17) 0.6723(2) 0.30746(17) 0.0818(13) Uani 1 1 d . .
H75 H 0.2202 0.6857 0.3184 0.098 Uiso 1 1 calc R U
C76 C 0.18407(17) 0.6182(2) 0.29551(17) 0.0808(13) Uani 1 1 d . .
H76 H 0.2129 0.5963 0.2980 0.097 Uiso 1 1 calc R U
C77 C 0.1080(2) 0.7985(2) 0.3039(2) 0.126(2) Uani 1 1 d . .
H77A H 0.0996 0.7991 0.2688 0.189 Uiso 1 1 calc R U
H77B H 0.1166 0.8349 0.3148 0.189 Uiso 1 1 calc R U
H77C H 0.0794 0.7854 0.3229 0.189 Uiso 1 1 calc R U
C78 C 0.2003(2) 0.7878(2) 0.3237(2) 0.1157(18) Uani 1 1 d . .
H78A H 0.2148 0.7705 0.3529 0.174 Uiso 1 1 calc R U
H78B H 0.1954 0.8262 0.3303 0.174 Uiso 1 1 calc R U
H78C H 0.2230 0.7833 0.2957 0.174 Uiso 1 1 calc R U
O13 O 0.0615(3) 0.2960(3) 0.6444(2) 0.262(4) Uani 1 1 d . .
O14 O 0.60784(19) 0.5516(2) 0.6744(2) 0.174(2) Uani 1 1 d . .

loop_
_atom_site_aniso_label
_atom_site_aniso_U_11
_atom_site_aniso_U_22
_atom_site_aniso_U_33
_atom_site_aniso_U_23
_atom_site_aniso_U_13
_atom_site_aniso_U_12
Zn1 0.0719(3) 0.1008(4) 0.0750(4) -0.0062(3) 0.0041(3) -0.0042(3)
Zn2 0.0715(3) 0.0607(3) 0.0671(3) -0.0011(2) -0.0073(2) 0.0032(2)
Zn3 0.0838(4) 0.0888(4) 0.0587(3) 0.0062(3) -0.0016(3) -0.0036(3)
F3 0.094(2) 0.119(2) 0.158(3) 0.001(2) -0.047(2) -0.0053(17)
F4 0.092(2) 0.113(2) 0.219(4) -0.016(2) 0.043(2) -0.0104(17)
F1 0.127(3) 0.124(2) 0.138(3) -0.043(2) 0.017(2) -0.0139(19)
F2 0.182(4) 0.108(2) 0.165(4) 0.015(2) 0.005(3) 0.002(2)
F7 0.0869(18) 0.106(2) 0.117(2) -0.0008(17) -0.0156(16) 0.0327(15)
F8 0.090(2) 0.151(3) 0.164(3) -0.017(2) -0.030(2) -0.029(2)
F5 0.157(3) 0.115(2) 0.083(2) 0.0206(17) 0.0198(19) -0.012(2)
F6 0.362(7) 0.139(3) 0.083(2) -0.025(2) 0.024(3) 0.064(4)
F9 0.189(4) 0.129(3) 0.098(2) 0.0177(19) -0.066(2) 0.000(2)
F10 0.253(5) 0.188(4) 0.065(2) 0.013(2) 0.030(3) -0.046(3)
F11 0.152(3) 0.136(3) 0.158(3) 0.020(2) -0.032(3) -0.055(2)
F12 0.218(4) 0.108(3) 0.251(5) -0.028(3) -0.070(4) 0.034(3)
N2 0.068(2) 0.076(2) 0.101(3) -0.008(2) 0.004(2) -0.0011(19)
N1 0.064(2) 0.087(3) 0.086(3) -0.009(2) 0.005(2) -0.0135(19)
N3 0.092(3) 0.114(3) 0.061(3) -0.005(2) 0.018(2) -0.006(2)
N4 0.110(3) 0.104(3) 0.084(3) 0.001(3) 0.017(2) 0.004(3)
N5 0.063(2) 0.105(3) 0.055(2) -0.0079(19) 0.0051(19) 0.0007(19)
N6 0.070(3) 0.129(3) 0.093(3) -0.022(3) -0.001(2) -0.004(2)
N8 0.066(2) 0.072(2) 0.062(2) -0.0053(17) -0.0017(17) 0.0020(19)
N7 0.089(3) 0.085(3) 0.059(2) -0.001(2) -0.0024(19) 0.019(2)
N9 0.073(2) 0.062(2) 0.068(2) -0.0023(19) 0.0012(18) 0.0013(17)
N10 0.080(2) 0.100(3) 0.071(3) 0.005(2) 0.002(2) -0.006(2)
N11 0.073(2) 0.064(2) 0.083(3) 0.0050(18) -0.0171(19) -0.0027(19)
N12 0.075(3) 0.088(3) 0.093(3) 0.006(2) -0.010(2) -0.001(2)
N13 0.123(4) 0.081(3) 0.060(3) 0.004(2) -0.001(3) -0.015(2)
N14 0.106(3) 0.082(3) 0.071(3) -0.001(2) -0.009(2) -0.006(3)
N15 0.067(2) 0.080(2) 0.057(2) 0.0047(17) 0.0052(19) 0.0084(18)
N16 0.120(3) 0.107(3) 0.058(3) 0.006(2) 0.005(2) 0.020(2)
N17 0.071(2) 0.090(2) 0.060(2) 0.0026(18) -0.0036(18) -0.002(2)
N18 0.096(3) 0.089(3) 0.101(3) -0.015(2) -0.008(2) 0.010(3)
O3 0.0716(19) 0.110(2) 0.076(2) -0.0022(18) -0.0050(16) -0.0126(17)
O4 0.095(2) 0.110(3) 0.085(3) -0.011(2) -0.020(2) 0.0035(18)
O1 0.095(2) 0.094(2) 0.080(2) -0.0072(18) 0.0177(17) 0.0064(18)
O2 0.095(2) 0.138(3) 0.082(3) -0.018(2) 0.004(2) 0.005(2)
O7 0.0768(18) 0.0596(15) 0.078(2) -0.0068(14) -0.0158(16) 0.0117(14)
O8 0.082(2) 0.071(2) 0.086(2) 0.0055(16) -0.0038(16) 0.0108(16)
O5 0.0868(19) 0.0637(16) 0.0602(18) 0.0017(14) 0.0025(15) -0.0075(14)
O6 0.116(2) 0.082(2) 0.076(2) 0.0093(17) 0.0005(18) -0.0255(19)
O9 0.092(2) 0.103(2) 0.068(2) 0.0131(18) -0.0139(17) 0.0064(17)
O10 0.118(3) 0.110(3) 0.097(3) -0.002(2) -0.033(2) 0.026(2)
O11 0.089(2) 0.103(2) 0.073(2) -0.0091(18) 0.0099(16) -0.0176(18)
O12 0.094(3) 0.146(3) 0.094(3) -0.008(2) 0.000(2) -0.021(2)
C7 0.073(3) 0.077(3) 0.085(4) 0.002(3) -0.014(3) 0.003(2)
C8 0.067(3) 0.060(3) 0.112(4) -0.008(3) -0.022(3) 0.004(2)
C9 0.081(4) 0.065(3) 0.131(5) -0.003(3) -0.017(4) 0.006(3)
C10 0.076(4) 0.066(3) 0.177(7) -0.013(4) -0.017(4) 0.003(3)
C11 0.070(4) 0.065(3) 0.168(6) -0.014(4) 0.033(4) -0.003(2)
C12 0.082(4) 0.078(3) 0.124(5) -0.013(3) 0.012(3) -0.005(3)
C1 0.053(3) 0.115(4) 0.087(4) -0.010(4) 0.009(3) -0.008(3)
C2 0.056(2) 0.089(3) 0.085(4) -0.019(3) 0.011(2) -0.009(2)
C3 0.075(3) 0.106(4) 0.094(4) -0.035(4) 0.014(3) -0.018(3)
C4 0.090(4) 0.081(4) 0.119(5) -0.007(4) 0.023(3) -0.019(3)
C5 0.097(4) 0.089(4) 0.116(5) 0.024(4) 0.010(3) -0.010(3)
C6 0.091(3) 0.083(4) 0.099(4) -0.005(3) 0.010(3) -0.015(3)
C13 0.101(4) 0.111(4) 0.075(4) -0.012(3) 0.007(3) 0.017(3)
C14 0.096(3) 0.107(4) 0.064(3) 0.004(3) 0.009(3) 0.011(3)
C15 0.083(3) 0.095(4) 0.078(4) -0.002(3) 0.007(3) 0.004(3)
C16 0.129(4) 0.103(4) 0.071(3) 0.000(3) 0.030(3) 0.004(3)
C17 0.122(4) 0.100(4) 0.083(4) 0.006(3) 0.029(3) 0.001(3)
C18 0.148(5) 0.119(4) 0.098(4) 0.031(4) -0.004(4) 0.018(4)
C19 0.167(6) 0.103(4) 0.133(5) -0.020(4) 0.053(5) -0.008(4)
C20 0.068(3) 0.136(4) 0.057(3) -0.004(3) -0.001(2) 0.004(3)
C21 0.073(3) 0.126(4) 0.059(3) -0.011(3) -0.006(2) 0.009(3)
C22 0.059(3) 0.086(3) 0.077(3) -0.016(2) -0.002(2) 0.011(2)
C23 0.073(3) 0.084(3) 0.069(3) -0.014(2) 0.012(2) 0.007(2)
C24 0.074(3) 0.093(3) 0.061(3) -0.017(2) 0.001(2) 0.003(2)
C25 0.085(4) 0.202(7) 0.122(5) -0.028(5) -0.032(4) -0.018(4)
C26 0.083(3) 0.154(5) 0.122(5) -0.029(4) 0.019(3) -0.013(3)
C33 0.072(3) 0.065(3) 0.058(3) -0.008(2) 0.006(2) 0.013(2)
C34 0.065(3) 0.074(3) 0.049(2) -0.002(2) 0.0016(19) 0.013(2)
C35 0.076(3) 0.090(3) 0.068(3) -0.003(2) 0.002(2) 0.021(3)
C36 0.060(3) 0.132(5) 0.083(4) -0.013(3) -0.012(2) 0.011(3)
C37 0.072(3) 0.113(4) 0.084(4) -0.010(3) -0.004(3) -0.012(3)
C38 0.076(3) 0.087(3) 0.080(3) -0.003(3) -0.008(3) -0.005(3)
C27 0.064(3) 0.076(3) 0.065(3) 0.009(2) -0.009(2) -0.001(2)
C28 0.068(3) 0.081(3) 0.057(3) 0.007(2) -0.005(2) 0.010(2)
C29 0.105(4) 0.090(4) 0.066(3) 0.005(3) 0.004(3) 0.010(3)
C30 0.152(5) 0.132(5) 0.065(4) 0.010(4) 0.020(3) 0.029(4)
C31 0.186(6) 0.107(5) 0.070(4) -0.010(4) 0.012(4) 0.038(4)
C32 0.159(5) 0.084(3) 0.074(4) 0.000(3) -0.001(3) 0.028(3)
C39 0.075(3) 0.065(3) 0.098(4) -0.001(3) 0.002(3) -0.008(2)
C40 0.069(3) 0.068(3) 0.088(4) 0.010(3) 0.003(2) -0.009(2)
C41 0.057(2) 0.075(3) 0.073(3) 0.007(3) -0.006(2) 0.000(2)
C42 0.081(3) 0.064(3) 0.078(3) -0.008(2) 0.000(2) 0.001(2)
C43 0.080(3) 0.059(3) 0.073(3) -0.001(2) 0.002(2) -0.003(2)
C44 0.091(3) 0.142(5) 0.081(4) 0.029(3) -0.010(3) -0.029(3)
C45 0.107(4) 0.144(5) 0.072(3) -0.007(3) 0.011(3) -0.002(3)
C46 0.078(3) 0.064(3) 0.120(4) 0.012(3) -0.023(3) -0.004(2)
C47 0.078(3) 0.069(3) 0.109(4) 0.015(3) -0.020(3) -0.002(2)
C48 0.068(3) 0.079(3) 0.067(3) 0.007(2) -0.007(2) 0.001(2)
C49 0.081(3) 0.067(3) 0.092(3) -0.003(2) -0.014(3) -0.007(2)
C50 0.077(3) 0.064(3) 0.094(4) 0.003(2) -0.017(3) 0.001(2)
C51 0.076(3) 0.112(4) 0.098(4) 0.020(3) -0.010(3) 0.014(3)
C52 0.073(3) 0.112(4) 0.110(4) -0.010(3) -0.010(3) -0.009(3)
C53 0.107(4) 0.071(3) 0.069(3) -0.002(2) -0.019(3) -0.005(3)
C54 0.119(4) 0.062(3) 0.068(3) 0.002(2) -0.031(3) -0.007(3)
C55 0.173(6) 0.070(3) 0.072(4) 0.002(3) -0.044(4) -0.022(3)
C56 0.226(8) 0.081(4) 0.057(4) 0.012(3) -0.034(5) -0.040(5)
C57 0.208(8) 0.095(4) 0.058(4) 0.004(3) -0.005(5) -0.033(5)
C58 0.143(5) 0.095(4) 0.067(4) 0.001(3) -0.001(4) -0.016(3)
C59 0.103(4) 0.105(4) 0.052(3) 0.007(3) 0.012(3) -0.017(4)
C60 0.113(4) 0.088(4) 0.055(3) 0.010(2) -0.011(3) -0.028(3)
C61 0.122(5) 0.117(5) 0.087(4) 0.023(3) -0.027(3) -0.035(4)
C62 0.179(7) 0.085(4) 0.143(6) 0.009(4) -0.061(5) -0.010(5)
C63 0.162(7) 0.090(5) 0.133(6) -0.003(4) -0.046(5) 0.022(5)
C64 0.127(5) 0.087(4) 0.105(4) 0.001(3) -0.025(4) -0.004(4)
C65 0.073(3) 0.085(3) 0.061(3) -0.001(2) 0.007(2) 0.011(2)
C66 0.076(3) 0.079(3) 0.071(3) 0.003(2) -0.004(2) 0.015(2)
C67 0.090(3) 0.065(3) 0.054(3) 0.001(2) -0.001(2) 0.010(2)
C68 0.074(3) 0.073(3) 0.067(3) 0.004(2) 0.016(2) 0.005(2)
C69 0.072(3) 0.075(3) 0.072(3) 0.007(2) -0.001(2) 0.010(2)
C70 0.152(6) 0.167(6) 0.083(4) 0.023(4) -0.025(4) 0.032(5)
C71 0.166(6) 0.121(4) 0.066(3) 0.011(3) 0.027(4) 0.017(4)
C72 0.064(3) 0.101(4) 0.059(3) -0.005(3) 0.004(2) -0.005(3)
C73 0.066(3) 0.102(4) 0.064(3) -0.008(3) 0.002(2) 0.012(3)
C74 0.074(3) 0.094(3) 0.053(3) -0.008(2) 0.004(2) 0.011(3)
C75 0.071(3) 0.097(4) 0.078(3) -0.002(3) -0.015(2) -0.004(3)
C76 0.072(3) 0.089(3) 0.082(3) 0.003(3) -0.012(2) 0.006(3)
C77 0.133(5) 0.109(4) 0.136(5) -0.019(4) -0.002(4) 0.037(4)
C78 0.130(5) 0.096(4) 0.121(5) -0.014(3) -0.010(4) -0.014(3)
O13 0.436(11) 0.183(5) 0.165(5) -0.014(4) -0.073(6) 0.085(6)
O14 0.149(4) 0.179(5) 0.193(5) -0.021(4) -0.041(4) 0.030(3)

loop_
_atom_type_symbol
_atom_type_description
_atom_type_scat_dispersion_real
_atom_type_scat_dispersion_imag
_atom_type_scat_source
C C 0.0033 0.0016 'International Tables Vol C Tables 4.2.6.8 and 6.1.1.4'
H H 0.0000 0.0000 'International Tables Vol C Tables 4.2.6.8 and 6.1.1.4'
N N 0.0061 0.0033 'International Tables Vol C Tables 4.2.6.8 and 6.1.1.4'
O O 0.0106 0.0060 'International Tables Vol C Tables 4.2.6.8 and 6.1.1.4'
F F 0.0171 0.0103 'International Tables Vol C Tables 4.2.6.8 and 6.1.1.4'
Zn Zn 0.2839 1.4301 'International Tables Vol C Tables 4.2.6.8 and 6.1.1.4'

loop_
_geom_angle_atom_site_label_1
_geom_angle_atom_site_label_2
_geom_angle_atom_site_label_3
_geom_angle
O1 Zn1 N3 95.37(15)
O1 Zn1 N5 96.06(13)
N3 Zn1 N5 98.39(15)
O1 Zn1 O3 162.84(12)
N3 Zn1 O3 96.31(14)
N5 Zn1 O3 94.64(13)
O1 Zn1 N2 91.51(15)
N3 Zn1 N2 89.94(14)
N5 Zn1 N2 168.14(15)
O3 Zn1 N2 75.98(14)
O1 Zn1 N1 74.48(14)
N3 Zn1 N1 167.80(15)
N5 Zn1 N1 89.56(13)
O3 Zn1 N1 92.24(14)
N2 Zn1 N1 83.67(12)
O5 Zn2 O7 163.74(11)
O5 Zn2 N11 100.92(12)
O7 Zn2 N11 92.84(12)
O5 Zn2 N9 93.47(12)
O7 Zn2 N9 94.56(12)
N11 Zn2 N9 92.43(14)
O5 Zn2 N8 89.91(12)
O7 Zn2 N8 75.91(12)
N11 Zn2 N8 168.56(13)
N9 Zn2 N8 90.56(12)
O5 Zn2 N7 75.25(13)
O7 Zn2 N7 96.74(12)
N11 Zn2 N7 88.31(13)
N9 Zn2 N7 168.62(13)
N8 Zn2 N7 90.93(12)
O11 Zn3 O9 163.20(13)
O11 Zn3 N15 95.67(13)
O9 Zn3 N15 93.20(13)
O11 Zn3 N17 92.11(14)
O9 Zn3 N17 101.33(13)
N15 Zn3 N17 94.87(13)
O11 Zn3 N13 94.63(16)
O9 Zn3 N13 75.55(15)
N15 Zn3 N13 168.47(16)
N17 Zn3 N13 89.90(14)
O11 Zn3 N14 75.46(15)
O9 Zn3 N14 90.25(15)
N15 Zn3 N14 90.46(13)
N17 Zn3 N14 166.93(16)
N13 Zn3 N14 87.13(14)
C12 N2 C8 122.1(4)
C12 N2 Zn1 125.6(4)
C8 N2 Zn1 112.0(3)
C6 N1 C2 120.8(4)
C6 N1 Zn1 128.9(3)
C2 N1 Zn1 109.5(3)
C17 N3 C13 112.5(4)
C17 N3 Zn1 124.3(4)
C13 N3 Zn1 122.6(3)
C15 N4 C18 122.0(4)
C15 N4 C19 122.0(4)
C18 N4 C19 115.9(5)
C24 N5 C20 115.2(4)
C24 N5 Zn1 122.4(3)
C20 N5 Zn1 122.4(3)
C22 N6 C25 120.6(4)
C22 N6 C26 123.1(4)
C25 N6 C26 116.3(4)
C38 N8 C34 120.3(4)
C38 N8 Zn2 127.6(3)
C34 N8 Zn2 112.0(3)
C32 N7 C28 121.1(4)
C32 N7 Zn2 126.5(4)
C28 N7 Zn2 111.2(3)
C43 N9 C39 114.7(4)
C43 N9 Zn2 123.2(3)
C39 N9 Zn2 122.1(3)
C41 N10 C45 120.9(4)
C41 N10 C44 120.5(4)
C45 N10 C44 118.5(4)
C50 N11 C46 114.7(4)
C50 N11 Zn2 124.3(3)
C46 N11 Zn2 120.7(3)
C48 N12 C51 120.4(4)
C48 N12 C52 120.3(4)
C51 N12 C52 119.2(4)
C58 N13 C54 122.2(5)
C58 N13 Zn3 124.1(4)
C54 N13 Zn3 113.1(3)
C64 N14 C60 121.5(5)
C64 N14 Zn3 127.2(4)
C60 N14 Zn3 111.1(3)
C65 N15 C69 115.1(4)
C65 N15 Zn3 121.6(3)
C69 N15 Zn3 123.3(3)
C67 N16 C71 122.6(4)
C67 N16 C70 120.9(4)
C71 N16 C70 116.5(4)
C76 N17 C72 114.2(4)
C76 N17 Zn3 122.6(3)
C72 N17 Zn3 122.4(3)
C74 N18 C77 121.1(4)
C74 N18 C78 121.0(4)
C77 N18 C78 117.4(4)
C7 O3 Zn1 119.7(3)
C1 O1 Zn1 121.2(3)
C33 O7 Zn2 119.1(3)
C27 O5 Zn2 121.7(3)
C53 O9 Zn3 120.7(3)
C59 O11 Zn3 120.9(3)
O4 C7 O3 126.5(5)
O4 C7 C8 119.0(4)
O3 C7 C8 114.4(5)
N2 C8 C9 118.4(5)
N2 C8 C7 116.3(4)
C9 C8 C7 125.2(5)
F3 C9 C10 117.1(5)
F3 C9 C8 120.3(6)
C10 C9 C8 122.6(6)
C11 C10 C9 115.5(6)
C11 C10 H10 122.2
C9 C10 H10 122.2
C10 C11 F4 121.2(6)
C10 C11 C12 123.1(6)
F4 C11 C12 115.7(7)
N2 C12 C11 118.2(6)
N2 C12 H12 120.9
C11 C12 H12 120.9
O2 C1 O1 124.8(5)
O2 C1 C2 118.8(5)
O1 C1 C2 116.4(5)
N1 C2 C3 117.6(5)
N1 C2 C1 115.3(4)
C3 C2 C1 127.0(5)
C4 C3 F1 117.0(5)
C4 C3 C2 125.0(5)
F1 C3 C2 118.0(6)
C3 C4 C5 113.7(5)
C3 C4 H4 123.1
C5 C4 H4 123.1
F2 C5 C4 118.3(6)
F2 C5 C6 118.5(6)
C4 C5 C6 123.2(5)
N1 C6 C5 119.6(5)
N1 C6 H6 120.2
C5 C6 H6 120.2
N3 C13 C14 126.0(5)
N3 C13 H13 117.0
C14 C13 H13 117.0
C13 C14 C15 120.7(5)
C13 C14 H14 119.7
C15 C14 H14 119.7
N4 C15 C14 122.8(5)
N4 C15 C16 123.0(5)
C14 C15 C16 114.2(5)
C17 C16 C15 119.7(5)
C17 C16 H16 120.1
C15 C16 H16 120.1
N3 C17 C16 126.8(5)
N3 C17 H17 116.6
C16 C17 H17 116.6
N4 C18 H18A 109.5
N4 C18 H18B 109.5
H18A C18 H18B 109.5
N4 C18 H18C 109.5
H18A C18 H18C 109.5
H18B C18 H18C 109.5
N4 C19 H19A 109.5
N4 C19 H19B 109.5
H19A C19 H19B 109.5
N4 C19 H19C 109.5
H19A C19 H19C 109.5
H19B C19 H19C 109.5
N5 C20 C21 125.3(4)
N5 C20 H20 117.4
C21 C20 H20 117.4
C20 C21 C22 119.5(4)
C20 C21 H21 120.2
C22 C21 H21 120.2
N6 C22 C23 123.0(4)
N6 C22 C21 121.9(4)
C23 C22 C21 115.1(4)
C24 C23 C22 121.0(4)
C24 C23 H23 119.5
C22 C23 H23 119.5
N5 C24 C23 123.9(4)
N5 C24 H24 118.1
C23 C24 H24 118.1
N6 C25 H25A 109.5
N6 C25 H25B 109.5
H25A C25 H25B 109.5
N6 C25 H25C 109.5
H25A C25 H25C 109.5
H25B C25 H25C 109.5
N6 C26 H26A 109.5
N6 C26 H26B 109.5
H26A C26 H26B 109.5
N6 C26 H26C 109.5
H26A C26 H26C 109.5
H26B C26 H26C 109.5
O8 C33 O7 126.0(4)
O8 C33 C34 118.7(4)
O7 C33 C34 115.3(4)
N8 C34 C35 118.7(4)
N8 C34 C33 115.0(3)
C35 C34 C33 126.3(4)
F7 C35 C36 118.0(4)
F7 C35 C34 119.9(4)
C36 C35 C34 122.0(5)
C37 C36 C35 116.2(4)
C37 C36 H36 121.9
C35 C36 H36 121.9
C36 C37 C38 122.0(5)
C36 C37 F8 119.4(5)
C38 C37 F8 118.5(5)
N8 C38 C37 120.7(5)
N8 C38 H38 119.7
C37 C38 H38 119.7
O6 C27 O5 126.2(4)
O6 C27 C28 118.6(4)
O5 C27 C28 115.2(4)
N7 C28 C29 118.4(4)
N7 C28 C27 115.6(4)
C29 C28 C27 125.9(4)
F5 C29 C30 117.9(5)
F5 C29 C28 120.1(4)
C30 C29 C28 121.9(5)
C31 C30 C29 117.0(5)
C31 C30 H30 121.5
C29 C30 H30 121.5
C30 C31 F6 120.4(6)
C30 C31 C32 121.6(5)
F6 C31 C32 117.9(6)
N7 C32 C31 120.0(5)
N7 C32 H32 120.0
C31 C32 H32 120.0
N9 C39 C40 125.3(4)
N9 C39 H39 117.4
C40 C39 H39 117.4
C39 C40 C41 120.5(4)
C39 C40 H40 119.8
C41 C40 H40 119.8
N10 C41 C40 122.6(4)
N10 C41 C42 122.8(4)
C40 C41 C42 114.6(4)
C43 C42 C41 120.4(4)
C43 C42 H42 119.8
C41 C42 H42 119.8
N9 C43 C42 124.5(4)
N9 C43 H43 117.8
C42 C43 H43 117.8
N10 C44 H44A 109.5
N10 C44 H44B 109.5
H44A C44 H44B 109.5
N10 C44 H44C 109.5
H44A C44 H44C 109.5
H44B C44 H44C 109.5
N10 C45 H45A 109.5
N10 C45 H45B 109.5
H45A C45 H45B 109.5
N10 C45 H45C 109.5
H45A C45 H45C 109.5
H45B C45 H45C 109.5
N11 C46 C47 125.2(4)
N11 C46 H46 117.4
C47 C46 H46 117.4
C46 C47 C48 119.9(4)
C46 C47 H47 120.1
C48 C47 H47 120.1
N12 C48 C47 121.8(4)
N12 C48 C49 122.9(4)
C47 C48 C49 115.3(4)
C50 C49 C48 120.2(4)
C50 C49 H49 119.9
C48 C49 H49 119.9
N11 C50 C49 124.7(4)
N11 C50 H50 117.7
C49 C50 H50 117.7
N12 C51 H51A 109.5
N12 C51 H51B 109.5
H51A C51 H51B 109.5
N12 C51 H51C 109.5
H51A C51 H51C 109.5
H51B C51 H51C 109.5
N12 C52 H52A 109.5
N12 C52 H52B 109.5
H52A C52 H52B 109.5
N12 C52 H52C 109.5
H52A C52 H52C 109.5
H52B C52 H52C 109.5
O10 C53 O9 127.1(5)
O10 C53 C54 119.2(5)
O9 C53 C54 113.7(5)
N13 C54 C55 117.1(6)
N13 C54 C53 116.0(4)
C55 C54 C53 126.9(6)
F9 C55 C56 118.3(6)
F9 C55 C54 118.5(7)
C56 C55 C54 123.2(7)
C57 C56 C55 116.4(6)
C57 C56 H56 121.8
C55 C56 H56 121.8
C56 C57 F10 120.4(7)
C56 C57 C58 121.6(7)
F10 C57 C58 117.9(8)
N13 C58 C57 119.5(6)
N13 C58 H58 120.3
C57 C58 H58 120.3
O12 C59 O11 126.6(5)
O12 C59 C60 119.0(5)
O11 C59 C60 114.5(5)
N14 C60 C61 117.9(6)
N14 C60 C59 116.0(5)
C61 C60 C59 126.1(6)
C60 C61 C62 123.3(6)
C60 C61 F11 119.0(7)
C62 C61 F11 117.7(6)
C63 C62 C61 114.7(6)
C63 C62 H62 122.6
C61 C62 H62 122.6
C64 C63 C62 122.3(7)
C64 C63 F12 119.2(8)
C62 C63 F12 118.6(7)
N14 C64 C63 120.3(6)
N14 C64 H64 119.9
C63 C64 H64 119.9
N15 C65 C66 125.0(4)
N15 C65 H65 117.5
C66 C65 H65 117.5
C65 C66 C67 120.0(4)
C65 C66 H66 120.0
C67 C66 H66 120.0
N16 C67 C68 122.8(4)
N16 C67 C66 121.8(4)
C68 C67 C66 115.4(4)
C69 C68 C67 119.8(4)
C69 C68 H68 120.1
C67 C68 H68 120.1
N15 C69 C68 124.7(4)
N15 C69 H69 117.7
C68 C69 H69 117.7
N16 C70 H70A 109.5
N16 C70 H70B 109.5
H70A C70 H70B 109.5
N16 C70 H70C 109.5
H70A C70 H70C 109.5
H70B C70 H70C 109.5
N16 C71 H71A 109.5
N16 C71 H71B 109.5
H71A C71 H71B 109.5
N16 C71 H71C 109.5
H71A C71 H71C 109.5
H71B C71 H71C 109.5
N17 C72 C73 124.8(4)
N17 C72 H72 117.6
C73 C72 H72 117.6
C72 C73 C74 120.8(4)
C72 C73 H73 119.6
C74 C73 H73 119.6
N18 C74 C75 122.9(4)
N18 C74 C73 122.7(4)
C75 C74 C73 114.4(4)
C76 C75 C74 120.7(4)
C76 C75 H75 119.6
C74 C75 H75 119.6
N17 C76 C75 125.0(4)
N17 C76 H76 117.5
C75 C76 H76 117.5
N18 C77 H77A 109.5
N18 C77 H77B 109.5
H77A C77 H77B 109.5
N18 C77 H77C 109.5
H77A C77 H77C 109.5
H77B C77 H77C 109.5
N18 C78 H78A 109.5
N18 C78 H78B 109.5
H78A C78 H78B 109.5
N18 C78 H78C 109.5
H78A C78 H78C 109.5
H78B C78 H78C 109.5

loop_
_geom_bond_atom_site_label_1
_geom_bond_atom_site_label_2
_geom_bond_distance
Zn1 O1 2.056(3)
Zn1 N3 2.075(4)
Zn1 N5 2.078(3)
Zn1 O3 2.082(3)
Zn1 N2 2.214(4)
Zn1 N1 2.344(4)
Zn2 O5 2.061(3)
Zn2 O7 2.068(3)
Zn2 N11 2.101(3)
Zn2 N9 2.133(3)
Zn2 N8 2.228(3)
Zn2 N7 2.267(4)
Zn3 O11 2.066(3)
Zn3 O9 2.089(3)
Zn3 N15 2.091(3)
Zn3 N17 2.120(4)
Zn3 N13 2.195(4)
Zn3 N14 2.260(4)
F3 C9 1.351(6)
F4 C11 1.370(6)
F1 C3 1.370(6)
F2 C5 1.356(6)
F7 C35 1.349(5)
F8 C37 1.361(5)
F5 C29 1.344(5)
F6 C31 1.367(6)
F9 C55 1.361(7)
F10 C57 1.353(8)
F11 C61 1.374(7)
F12 C63 1.371(7)
N2 C12 1.320(6)
N2 C8 1.334(6)
N1 C6 1.323(6)
N1 C2 1.341(5)
N3 C17 1.338(6)
N3 C13 1.340(6)
N4 C15 1.346(6)
N4 C18 1.454(6)
N4 C19 1.467(6)
N5 C24 1.333(5)
N5 C20 1.340(5)
N6 C22 1.341(5)
N6 C25 1.458(6)
N6 C26 1.459(6)
N8 C38 1.329(5)
N8 C34 1.339(5)
N7 C32 1.321(6)
N7 C28 1.347(5)
N9 C43 1.331(5)
N9 C39 1.338(5)
N10 C41 1.348(5)
N10 C45 1.451(6)
N10 C44 1.457(6)
N11 C50 1.336(5)
N11 C46 1.336(5)
N12 C48 1.356(5)
N12 C51 1.450(6)
N12 C52 1.460(6)
N13 C58 1.326(6)
N13 C54 1.333(6)
N14 C64 1.314(6)
N14 C60 1.340(6)
N15 C65 1.328(5)
N15 C69 1.333(5)
N16 C67 1.355(5)
N16 C71 1.454(6)
N16 C70 1.462(6)
N17 C76 1.341(5)
N17 C72 1.353(5)
N18 C74 1.343(6)
N18 C77 1.455(6)
N18 C78 1.468(6)
O3 C7 1.266(5)
O4 C7 1.227(5)
O1 C1 1.278(6)
O2 C1 1.244(6)
O7 C33 1.262(5)
O8 C33 1.230(5)
O5 C27 1.268(5)
O6 C27 1.222(5)
O9 C53 1.268(5)
O10 C53 1.229(6)
O11 C59 1.266(6)
O12 C59 1.246(6)
C7 C8 1.518(7)
C8 C9 1.384(6)
C9 C10 1.363(8)
C10 C11 1.348(8)
C10 H10 0.9300
C11 C12 1.393(7)
C12 H12 0.9300
C1 C2 1.530(7)
C2 C3 1.373(7)
C3 C4 1.352(7)
C4 C5 1.361(7)
C4 H4 0.9300
C5 C6 1.374(7)
C6 H6 0.9300
C13 C14 1.366(7)
C13 H13 0.9300
C14 C15 1.400(6)
C14 H14 0.9300
C15 C16 1.405(6)
C16 C17 1.370(7)
C16 H16 0.9300
C17 H17 0.9300
C18 H18A 0.9600
C18 H18B 0.9600
C18 H18C 0.9600
C19 H19A 0.9600
C19 H19B 0.9600
C19 H19C 0.9600
C20 C21 1.362(6)
C20 H20 0.9300
C21 C22 1.401(6)
C21 H21 0.9300
C22 C23 1.394(6)
C23 C24 1.369(6)
C23 H23 0.9300
C24 H24 0.9300
C25 H25A 0.9600
C25 H25B 0.9600
C25 H25C 0.9600
C26 H26A 0.9600
C26 H26B 0.9600
C26 H26C 0.9600
C33 C34 1.520(6)
C34 C35 1.375(6)
C35 C36 1.372(6)
C36 C37 1.344(7)
C36 H36 0.9300
C37 C38 1.356(6)
C38 H38 0.9300
C27 C28 1.513(6)
C28 C29 1.377(6)
C29 C30 1.363(7)
C30 C31 1.345(8)
C30 H30 0.9300
C31 C32 1.373(7)
C32 H32 0.9300
C39 C40 1.347(6)
C39 H39 0.9300
C40 C41 1.389(6)
C40 H40 0.9300
C41 C42 1.408(6)
C42 C43 1.358(6)
C42 H42 0.9300
C43 H43 0.9300
C44 H44A 0.9600
C44 H44B 0.9600
C44 H44C 0.9600
C45 H45A 0.9600
C45 H45B 0.9600
C45 H45C 0.9600
C46 C47 1.358(6)
C46 H46 0.9300
C47 C48 1.389(6)
C47 H47 0.9300
C48 C49 1.402(6)
C49 C50 1.355(6)
C49 H49 0.9300
C50 H50 0.9300
C51 H51A 0.9600
C51 H51B 0.9600
C51 H51C 0.9600
C52 H52A 0.9600
C52 H52B 0.9600
C52 H52C 0.9600
C53 C54 1.522(7)
C54 C55 1.381(7)
C55 C56 1.369(9)
C56 C57 1.333(9)
C56 H56 0.9300
C57 C58 1.387(8)
C58 H58 0.9300
C59 C60 1.521(7)
C60 C61 1.374(7)
C61 C62 1.374(9)
C62 C63 1.367(9)
C62 H62 0.9300
C63 C64 1.363(8)
C64 H64 0.9300
C65 C66 1.353(6)
C65 H65 0.9300
C66 C67 1.399(6)
C66 H66 0.9300
C67 C68 1.391(6)
C68 C69 1.365(6)
C68 H68 0.9300
C69 H69 0.9300
C70 H70A 0.9600
C70 H70B 0.9600
C70 H70C 0.9600
C71 H71A 0.9600
C71 H71B 0.9600
C71 H71C 0.9600
C72 C73 1.353(6)
C72 H72 0.9300
C73 C74 1.407(6)
C73 H73 0.9300
C74 C75 1.395(6)
C75 C76 1.363(6)
C75 H75 0.9300
C76 H76 0.9300
C77 H77A 0.9600
C77 H77B 0.9600
C77 H77C 0.9600
C78 H78A 0.9600
C78 H78B 0.9600
C78 H78C 0.9600

loop_
_geom_hbond_atom_site_label_D
_geom_hbond_atom_site_label_H
_geom_hbond_atom_site_label_A
_geom_hbond_distance_DH
_geom_hbond_distance_HA
_geom_hbond_distance_DA
_geom_hbond_angle_DHA
_geom_hbond_site_symmetry_A
C10 H10 O8 0.93 2.44 3.269(6) 148.1 3_466
C13 H13 O1 0.93 2.54 3.134(6) 122.0 .
C14 H14 O12 0.93 2.45 3.312(6) 154.7 5_566
C18 H18B O13 0.96 2.60 3.529(8) 163.9 .
C20 H20 O1 0.93 2.55 3.153(6) 122.5 .
C23 H23 O8 0.93 2.49 3.391(5) 162.1 .
C24 H24 O3 0.93 2.53 3.120(5) 122.1 .
C26 H26A F3 0.96 2.49 3.053(6) 117.0 3_566
C36 H36 O4 0.93 2.63 3.324(6) 131.8 .
C30 H30 O10 0.93 2.62 3.411(7) 143.1 2_565
C39 H39 O7 0.93 2.58 3.160(6) 120.7 .
C43 H43 O5 0.93 2.54 3.132(5) 121.6 .
C49 H49 O4 0.93 2.62 3.505(5) 158.5 3_566
C50 H50 F3 0.93 2.62 3.389(5) 140.0 3_566
C50 H50 O7 0.93 2.54 3.119(5) 120.7 .
C51 H51B O14 0.96 2.62 3.536(7) 159.2 .
C56 H56 O6 0.93 2.41 3.218(7) 145.1 .
C62 H62 O13 0.93 2.53 3.374(9) 151.9 8_565
C65 H65 O11 0.93 2.59 3.159(5) 119.7 .
C68 H68 O6 0.93 2.61 3.523(5) 168.8 2_564
C69 H69 O9 0.93 2.50 3.098(5) 122.6 .
C72 H72 O11 0.93 2.55 3.125(6) 120.1 .
C73 H73 O2 0.93 2.52 3.344(5) 147.9 8_575

loop_
_geom_torsion_atom_site_label_1
_geom_torsion_atom_site_label_2
_geom_torsion_atom_site_label_3
_geom_torsion_atom_site_label_4
_geom_torsion
Zn1 O3 C7 O4 -166.5(4)
Zn1 O3 C7 C8 14.5(5)
C12 N2 C8 C9 1.1(6)
Zn1 N2 C8 C9 -173.0(3)
C12 N2 C8 C7 178.4(4)
Zn1 N2 C8 C7 4.4(5)
O4 C7 C8 N2 168.6(4)
O3 C7 C8 N2 -12.3(6)
O4 C7 C8 C9 -14.2(7)
O3 C7 C8 C9 164.9(4)
N2 C8 C9 F3 -179.5(4)
C7 C8 C9 F3 3.4(7)
N2 C8 C9 C10 1.5(7)
C7 C8 C9 C10 -175.6(4)
F3 C9 C10 C11 178.8(4)
C8 C9 C10 C11 -2.2(7)
C9 C10 C11 F4 -179.4(4)
C9 C10 C11 C12 0.5(8)
C8 N2 C12 C11 -2.7(7)
Zn1 N2 C12 C11 170.6(3)
C10 C11 C12 N2 1.9(7)
F4 C11 C12 N2 -178.2(4)
Zn1 O1 C1 O2 -169.8(3)
Zn1 O1 C1 C2 12.0(5)
C6 N1 C2 C3 -3.3(6)
Zn1 N1 C2 C3 167.8(3)
C6 N1 C2 C1 175.0(4)
Zn1 N1 C2 C1 -13.9(4)
O2 C1 C2 N1 -175.0(4)
O1 C1 C2 N1 3.3(5)
O2 C1 C2 C3 3.1(7)
O1 C1 C2 C3 -178.6(4)
N1 C2 C3 C4 3.0(7)
C1 C2 C3 C4 -175.0(4)
N1 C2 C3 F1 -178.1(4)
C1 C2 C3 F1 3.8(7)
F1 C3 C4 C5 -179.4(4)
C2 C3 C4 C5 -0.5(7)
C3 C4 C5 F2 -179.6(4)
C3 C4 C5 C6 -1.7(8)
C2 N1 C6 C5 1.3(7)
Zn1 N1 C6 C5 -168.0(3)
F2 C5 C6 N1 179.3(4)
C4 C5 C6 N1 1.4(8)
C17 N3 C13 C14 -4.4(8)
Zn1 N3 C13 C14 166.8(4)
N3 C13 C14 C15 2.1(8)
C18 N4 C15 C14 2.5(8)
C19 N4 C15 C14 -179.6(5)
C18 N4 C15 C16 -176.4(5)
C19 N4 C15 C16 1.5(8)
C13 C14 C15 N4 -177.6(5)
C13 C14 C15 C16 1.4(7)
N4 C15 C16 C17 176.8(5)
C14 C15 C16 C17 -2.2(7)
C13 N3 C17 C16 3.6(8)
Zn1 N3 C17 C16 -167.5(4)
C15 C16 C17 N3 -0.4(9)
C24 N5 C20 C21 0.2(7)
Zn1 N5 C20 C21 177.6(4)
N5 C20 C21 C22 -1.6(8)
C25 N6 C22 C23 175.1(5)
C26 N6 C22 C23 -6.9(7)
C25 N6 C22 C21 -4.5(7)
C26 N6 C22 C21 173.4(5)
C20 C21 C22 N6 -178.2(5)
C20 C21 C22 C23 2.1(7)
N6 C22 C23 C24 178.8(4)
C21 C22 C23 C24 -1.5(6)
C20 N5 C24 C23 0.5(6)
Zn1 N5 C24 C23 -176.9(3)
C22 C23 C24 N5 0.2(7)
Zn2 O7 C33 O8 -161.3(3)
Zn2 O7 C33 C34 19.5(4)
C38 N8 C34 C35 1.3(6)
Zn2 N8 C34 C35 -175.6(3)
C38 N8 C34 C33 -178.4(4)
Zn2 N8 C34 C33 4.7(4)
O8 C33 C34 N8 165.1(4)
O7 C33 C34 N8 -15.6(5)
O8 C33 C34 C35 -14.7(6)
O7 C33 C34 C35 164.6(4)
N8 C34 C35 F7 177.4(4)
C33 C34 C35 F7 -2.8(6)
N8 C34 C35 C36 0.8(6)
C33 C34 C35 C36 -179.5(4)
F7 C35 C36 C37 -179.3(4)
C34 C35 C36 C37 -2.6(7)
C35 C36 C37 C38 2.4(8)
C35 C36 C37 F8 -179.4(4)
C34 N8 C38 C37 -1.6(6)
Zn2 N8 C38 C37 174.8(3)
C36 C37 C38 N8 -0.4(8)
F8 C37 C38 N8 -178.6(4)
Zn2 O5 C27 O6 175.9(3)
Zn2 O5 C27 C28 -5.7(5)
C32 N7 C28 C29 -0.1(6)
Zn2 N7 C28 C29 168.0(3)
C32 N7 C28 C27 -178.3(4)
Zn2 N7 C28 C27 -10.3(4)
O6 C27 C28 N7 -170.5(4)
O5 C27 C28 N7 11.0(5)
O6 C27 C28 C29 11.4(6)
O5 C27 C28 C29 -167.1(4)
N7 C28 C29 F5 -178.9(4)
C27 C28 C29 F5 -0.8(7)
N7 C28 C29 C30 -0.9(7)
C27 C28 C29 C30 177.2(5)
F5 C29 C30 C31 179.7(5)
C28 C29 C30 C31 1.7(9)
C29 C30 C31 F6 -177.9(6)
C29 C30 C31 C32 -1.6(10)
C28 N7 C32 C31 0.2(8)
Zn2 N7 C32 C31 -165.9(4)
C30 C31 C32 N7 0.7(10)
F6 C31 C32 N7 177.1(5)
C43 N9 C39 C40 3.0(6)
Zn2 N9 C39 C40 -174.0(3)
N9 C39 C40 C41 -0.1(7)
C45 N10 C41 C40 -178.5(4)
C44 N10 C41 C40 -1.7(6)
C45 N10 C41 C42 1.8(6)
C44 N10 C41 C42 178.6(4)
C39 C40 C41 N10 177.1(4)
C39 C40 C41 C42 -3.1(6)
N10 C41 C42 C43 -176.8(4)
C40 C41 C42 C43 3.4(6)
C39 N9 C43 C42 -2.6(6)
Zn2 N9 C43 C42 174.3(3)
C41 C42 C43 N9 -0.6(7)
C50 N11 C46 C47 -1.1(7)
Zn2 N11 C46 C47 172.2(4)
N11 C46 C47 C48 -1.1(8)
C51 N12 C48 C47 0.7(7)
C52 N12 C48 C47 176.2(4)
C51 N12 C48 C49 -179.4(4)
C52 N12 C48 C49 -3.9(7)
C46 C47 C48 N12 -178.1(5)
C46 C47 C48 C49 2.0(7)
N12 C48 C49 C50 179.3(4)
C47 C48 C49 C50 -0.8(7)
C46 N11 C50 C49 2.4(7)
Zn2 N11 C50 C49 -170.6(4)
C48 C49 C50 N11 -1.5(8)
Zn3 O9 C53 O10 171.1(4)
Zn3 O9 C53 C54 -8.7(5)
C58 N13 C54 C55 -1.7(7)
Zn3 N13 C54 C55 170.1(3)
C58 N13 C54 C53 179.8(4)
Zn3 N13 C54 C53 -8.4(5)
O10 C53 C54 N13 -168.4(4)
O9 C53 C54 N13 11.4(6)
O10 C53 C54 C55 13.3(7)
O9 C53 C54 C55 -166.9(4)
N13 C54 C55 F9 -179.5(4)
C53 C54 C55 F9 -1.2(7)
N13 C54 C55 C56 -0.4(7)
C53 C54 C55 C56 177.9(5)
F9 C55 C56 C57 -178.5(5)
C54 C55 C56 C57 2.4(8)
C55 C56 C57 F10 179.6(5)
C55 C56 C57 C58 -2.4(9)
C54 N13 C58 C57 1.8(7)
Zn3 N13 C58 C57 -169.1(4)
C56 C57 C58 N13 0.4(9)
F10 C57 C58 N13 178.5(5)
Zn3 O11 C59 O12 -162.0(4)
Zn3 O11 C59 C60 16.6(5)
C64 N14 C60 C61 2.4(7)
Zn3 N14 C60 C61 -173.8(3)
C64 N14 C60 C59 -177.4(4)
Zn3 N14 C60 C59 6.4(5)
O12 C59 C60 N14 163.8(4)
O11 C59 C60 N14 -14.9(6)
O12 C59 C60 C61 -16.0(7)
O11 C59 C60 C61 165.4(4)
N14 C60 C61 C62 -0.7(8)
C59 C60 C61 C62 179.1(5)
N14 C60 C61 F11 -179.9(4)
C59 C60 C61 F11 -0.2(8)
C60 C61 C62 C63 -1.2(9)
F11 C61 C62 C63 178.1(5)
C61 C62 C63 C64 1.5(10)
C61 C62 C63 F12 -178.9(6)
C60 N14 C64 C63 -2.1(8)
Zn3 N14 C64 C63 173.4(4)
C62 C63 C64 N14 0.1(10)
F12 C63 C64 N14 -179.5(5)
C69 N15 C65 C66 1.5(6)
Zn3 N15 C65 C66 -175.4(3)
N15 C65 C66 C67 -0.2(7)
C71 N16 C67 C68 -0.5(7)
C70 N16 C67 C68 178.4(5)
C71 N16 C67 C66 -179.1(4)
C70 N16 C67 C66 -0.2(7)
C65 C66 C67 N16 176.9(4)
C65 C66 C67 C68 -1.8(6)
N16 C67 C68 C69 -176.2(4)
C66 C67 C68 C69 2.5(6)
C65 N15 C69 C68 -0.7(6)
Zn3 N15 C69 C68 176.1(3)
C67 C68 C69 N15 -1.3(7)
C76 N17 C72 C73 2.9(6)
Zn3 N17 C72 C73 -167.2(3)
N17 C72 C73 C74 -0.2(7)
C77 N18 C74 C75 175.5(5)
C78 N18 C74 C75 3.1(7)
C77 N18 C74 C73 -4.6(7)
C78 N18 C74 C73 -177.0(4)
C72 C73 C74 N18 176.8(4)
C72 C73 C74 C75 -3.3(6)
N18 C74 C75 C76 -176.0(4)
C73 C74 C75 C76 4.0(6)
C72 N17 C76 C75 -2.1(7)
Zn3 N17 C76 C75 167.9(4)
C74 C75 C76 N17 -1.5(7)
